data_4313692
loop_
_publ_author_name
'David T. Puerta'
'Seth M. Cohen'

_publ_section_title
;
 Examination of Novel Zinc-Binding Groups for Use in Matrix
 Metalloproteinase Inhibitors
;
_journal_name_full 'Inorganic Chemistry'
_journal_page_first 3423
_journal_page_last 3430
_journal_paper_doi 10.1021/ic026029g
_journal_volume 42
_journal_year 2003
_chemical_formula_sum 'C42 H40 B N7 O2 Zn'
_chemical_formula_weight 750.99
_chemical_name_common TpZn(N-methyl-2,3-dihydroxypyridinone)
_chemical_name_systematic
;

  ?

;
_space_group_IT_number 14
_symmetry_cell_setting monoclinic
_symmetry_space_group_name_Hall '-P 2ybc'
_symmetry_space_group_name_H-M 'P 1 21/c 1'
_atom_sites_solution_hydrogens geom
_atom_sites_solution_primary direct
_atom_sites_solution_secondary difmap
_audit_creation_method SHELXL-97
_cell_angle_alpha 90.00
_cell_angle_beta 92.197(2)
_cell_angle_gamma 90.00
_cell_formula_units_Z 4
_cell_length_a 19.959(2)
_cell_length_b 16.6518(19)
_cell_length_c 10.9884(12)
_cell_measurement_temperature 100(2)
_cell_volume 3649.3(7)
_computing_cell_refinement 'Bruker SMART'
_computing_data_collection 'Bruker SMART'
_computing_data_reduction 'Bruker SAINT'
_computing_molecular_graphics 'Bruker SHELXTL'
_computing_publication_material 'Bruker SHELXTL'
_computing_structure_refinement 'SHELXL-97 (Sheldrick, 1997)'
_computing_structure_solution 'SHELXS-97 (Sheldrick, 1990)'
_diffrn_ambient_temperature 100(2)
_diffrn_measured_fraction_theta_full 0.994
_diffrn_measured_fraction_theta_max 0.994
_diffrn_measurement_device_type 'CCD area detector'
_diffrn_measurement_method 'phi and omega scans'
_diffrn_radiation_monochromator graphite
_diffrn_radiation_source 'fine-focus sealed tube'
_diffrn_radiation_type MoK\a
_diffrn_radiation_wavelength 0.71073
_diffrn_reflns_av_R_equivalents 0.0540
_diffrn_reflns_av_sigmaI/netI 0.0507
_diffrn_reflns_limit_h_max 25
_diffrn_reflns_limit_h_min -25
_diffrn_reflns_limit_k_max 21
_diffrn_reflns_limit_k_min -21
_diffrn_reflns_limit_l_max 14
_diffrn_reflns_limit_l_min -14
_diffrn_reflns_number 31063
_diffrn_reflns_theta_full 27.52
_diffrn_reflns_theta_max 27.52
_diffrn_reflns_theta_min 1.59
_exptl_absorpt_coefficient_mu 0.721
_exptl_absorpt_correction_type none
_exptl_crystal_colour colorless
_exptl_crystal_density_diffrn 1.367
_exptl_crystal_density_meas 0
_exptl_crystal_density_method 'not measured'
_exptl_crystal_description plate
_exptl_crystal_F_000 1568
_exptl_crystal_size_max 0.26
_exptl_crystal_size_mid 0.15
_exptl_crystal_size_min 0.06
_refine_diff_density_max 0.767
_refine_diff_density_min -0.484
_refine_diff_density_rms 0.067
_refine_ls_extinction_method none
_refine_ls_goodness_of_fit_ref 0.942
_refine_ls_hydrogen_treatment mixed
_refine_ls_matrix_type full
_refine_ls_number_parameters 486
_refine_ls_number_reflns 8344
_refine_ls_number_restraints 0
_refine_ls_restrained_S_all 0.942
_refine_ls_R_factor_all 0.0481
_refine_ls_R_factor_gt 0.0374
_refine_ls_shift/su_max 0.102
_refine_ls_shift/su_mean 0.005
_refine_ls_structure_factor_coef Fsqd
_refine_ls_weighting_details 'calc w=1/[\s^2^(Fo^2^)+(0.0503P)^2^+0.0000P] where P=(Fo^2^+2Fc^2^)/3'
_refine_ls_weighting_scheme calc
_refine_ls_wR_factor_gt 0.0866
_refine_ls_wR_factor_ref 0.0896
_reflns_number_gt 6605
_reflns_number_total 8344
_reflns_threshold_expression >2sigma(I)
_cod_data_source_file ic026029g_4.cif
_cod_data_source_block '[Zn(dinone)]'
_cod_depositor_comments
;
The following automatic conversions were performed:

'_symmetry_cell_setting' value 'Monoclinic' changed to 'monoclinic'
according to the built-in table from CIF Core dictionary named
'cif_core.dic' version 2.4.1 from 2010-06-29.

Automatic conversion script
Id: cif_fix_values 1646 2011-03-28 12:23:43Z adriana 
;
_cod_original_cell_volume 3649.4(7)
_cod_database_code 4313692

loop_
_symmetry_equiv_pos_as_xyz
'x, y, z'
'-x, y+1/2, -z+1/2'
'-x, -y, -z'
'x, -y-1/2, z-1/2'

loop_
_atom_site_label
_atom_site_type_symbol
_atom_site_fract_x
_atom_site_fract_y
_atom_site_fract_z
_atom_site_U_iso_or_equiv
_atom_site_adp_type
_atom_site_occupancy
_atom_site_symmetry_multiplicity
_atom_site_calc_flag
_atom_site_refinement_flags
_atom_site_disorder_assembly
_atom_site_disorder_group
Zn1 Zn 0.220182(10) 0.509708(11) 0.462309(18) 0.01423(7) Uani 1 1 d . . .
O1 O 0.28814(6) 0.48427(7) 0.58667(12) 0.0185(3) Uani 1 1 d . . .
N3 N 0.16836(7) 0.49144(8) 0.21438(13) 0.0149(3) Uani 1 1 d . . .
N4 N 0.22873(7) 0.50500(8) 0.27583(13) 0.0149(3) Uani 1 1 d . . .
O2 O 0.26161(6) 0.63033(7) 0.50185(11) 0.0174(3) Uani 1 1 d . . .
N1 N 0.08302(7) 0.53124(8) 0.36853(13) 0.0149(3) Uani 1 1 d . . .
C12 C 0.17699(9) 0.49414(10) 0.09244(16) 0.0173(4) Uani 1 1 d . . .
C24 C 0.16867(8) 0.32057(10) 0.50936(16) 0.0154(4) Uani 1 1 d . . .
C16 C 0.39344(10) 0.49478(11) 0.14157(17) 0.0227(4) Uani 1 1 d . . .
H16 H 0.3788 0.4619 0.0751 0.027 Uiso 1 1 calc R . .
C13 C 0.24352(9) 0.50916(10) 0.07438(16) 0.0184(4) Uani 1 1 d . . .
H13 H 0.2642 0.5144 -0.0016 0.022 Uiso 1 1 calc R . .
N6 N 0.16665(7) 0.39423(8) 0.46009(13) 0.0156(3) Uani 1 1 d . . .
C14 C 0.27472(9) 0.51516(10) 0.19008(16) 0.0165(4) Uani 1 1 d . . .
N2 N 0.12568(7) 0.56014(8) 0.45871(13) 0.0147(3) Uani 1 1 d . . .
C17 C 0.46095(10) 0.50889(12) 0.16284(19) 0.0288(5) Uani 1 1 d . . .
H17 H 0.4925 0.4855 0.1108 0.035 Uiso 1 1 calc R . .
C11 C 0.12090(10) 0.48360(12) -0.00010(17) 0.0247(4) Uani 1 1 d . . .
H11A H 0.0970 0.4336 0.0162 0.037 Uiso 1 1 calc R . .
H11B H 0.1391 0.4813 -0.0816 0.037 Uiso 1 1 calc R . .
H11C H 0.0899 0.5290 0.0044 0.037 Uiso 1 1 calc R . .
N5 N 0.12372(7) 0.38907(8) 0.35879(13) 0.0152(3) Uani 1 1 d . . .
C15 C 0.34640(9) 0.52879(10) 0.21753(16) 0.0166(4) Uani 1 1 d . . .
N7 N 0.32554(7) 0.68964(9) 0.65329(13) 0.0189(3) Uani 1 1 d . . .
C3 C 0.02772(9) 0.62586(10) 0.46320(16) 0.0176(4) Uani 1 1 d . . .
H3 H -0.0061 0.6623 0.4862 0.021 Uiso 1 1 calc R . .
C23 C 0.12829(9) 0.26792(10) 0.43897(16) 0.0168(4) Uani 1 1 d . . .
H23 H 0.1214 0.2123 0.4535 0.020 Uiso 1 1 calc R . .
C22 C 0.10076(8) 0.31279(10) 0.34494(16) 0.0152(4) Uani 1 1 d . . .
C2 C 0.02354(9) 0.57017(10) 0.37049(16) 0.0166(4) Uani 1 1 d . . .
C25 C 0.20779(9) 0.30180(10) 0.62227(16) 0.0164(4) Uani 1 1 d . . .
C30 C 0.21943(9) 0.35911(10) 0.71319(16) 0.0174(4) Uani 1 1 d . . .
H30 H 0.2006 0.4113 0.7043 0.021 Uiso 1 1 calc R . .
C29 C 0.25833(9) 0.34043(11) 0.81647(16) 0.0210(4) Uani 1 1 d . . .
H29 H 0.2668 0.3803 0.8770 0.025 Uiso 1 1 calc R . .
C5 C 0.12125(9) 0.66207(10) 0.62122(15) 0.0161(4) Uani 1 1 d . . .
C4 C 0.09175(9) 0.61764(10) 0.51626(15) 0.0157(4) Uani 1 1 d . . .
C6 C 0.15791(9) 0.62329(11) 0.71404(16) 0.0176(4) Uani 1 1 d . . .
H6 H 0.1649 0.5669 0.7097 0.021 Uiso 1 1 calc R . .
C32 C 0.34981(9) 0.54041(12) 0.75613(17) 0.0213(4) Uani 1 1 d . . .
H32 H 0.3587 0.4897 0.7928 0.026 Uiso 1 1 calc R . .
C26 C 0.23364(9) 0.22441(10) 0.64053(16) 0.0183(4) Uani 1 1 d . . .
H26 H 0.2250 0.1842 0.5807 0.022 Uiso 1 1 calc R . .
C34 C 0.36227(9) 0.68383(12) 0.76152(17) 0.0233(4) Uani 1 1 d . . .
H34 H 0.3793 0.7310 0.8001 0.028 Uiso 1 1 calc R . .
C31 C 0.31329(9) 0.54478(11) 0.64783(16) 0.0166(4) Uani 1 1 d . . .
C21 C 0.05296(9) 0.28806(11) 0.24422(16) 0.0202(4) Uani 1 1 d . . .
H21A H 0.0123 0.3208 0.2467 0.030 Uiso 1 1 calc R . .
H21B H 0.0413 0.2313 0.2539 0.030 Uiso 1 1 calc R . .
H21C H 0.0739 0.2958 0.1659 0.030 Uiso 1 1 calc R . .
C1 C -0.03396(9) 0.55158(11) 0.28457(17) 0.0223(4) Uani 1 1 d . . .
H1A H -0.0226 0.5669 0.2018 0.033 Uiso 1 1 calc R . .
H1B H -0.0736 0.5817 0.3085 0.033 Uiso 1 1 calc R . .
H1C H -0.0436 0.4939 0.2870 0.033 Uiso 1 1 calc R . .
C27 C 0.27169(9) 0.20578(11) 0.74479(17) 0.0213(4) Uani 1 1 d . . .
H27 H 0.2887 0.1529 0.7564 0.026 Uiso 1 1 calc R . .
C10 C 0.11083(9) 0.74479(11) 0.63016(17) 0.0210(4) Uani 1 1 d . . .
H10 H 0.0853 0.7720 0.5682 0.025 Uiso 1 1 calc R . .
C20 C 0.36943(9) 0.57663(11) 0.31414(16) 0.0200(4) Uani 1 1 d . . .
H20 H 0.3382 0.6000 0.3668 0.024 Uiso 1 1 calc R . .
C8 C 0.17421(10) 0.74842(12) 0.81998(17) 0.0242(4) Uani 1 1 d . . .
H8 H 0.1925 0.7778 0.8875 0.029 Uiso 1 1 calc R . .
C7 C 0.18428(9) 0.66625(11) 0.81280(17) 0.0223(4) Uani 1 1 d . . .
H7 H 0.2093 0.6393 0.8757 0.027 Uiso 1 1 calc R . .
B1 B 0.10570(10) 0.46400(12) 0.28320(18) 0.0157(4) Uani 1 1 d . . .
C28 C 0.28490(9) 0.26428(11) 0.83210(17) 0.0213(4) Uani 1 1 d . . .
H28 H 0.3121 0.2521 0.9025 0.026 Uiso 1 1 calc R . .
C9 C 0.13756(10) 0.78750(11) 0.72898(18) 0.0246(4) Uani 1 1 d . . .
H9 H 0.1306 0.8438 0.7340 0.029 Uiso 1 1 calc R . .
C19 C 0.43710(9) 0.59063(11) 0.33439(18) 0.0244(4) Uani 1 1 d . . .
H19 H 0.4521 0.6237 0.4004 0.029 Uiso 1 1 calc R . .
C35 C 0.31076(11) 0.76875(11) 0.59937(18) 0.0268(4) Uani 1 1 d . . .
H35A H 0.3165 0.7664 0.5113 0.040 Uiso 1 1 calc R . .
H35B H 0.3415 0.8088 0.6357 0.040 Uiso 1 1 calc R . .
H35C H 0.2644 0.7838 0.6152 0.040 Uiso 1 1 calc R . .
C33 C 0.37416(9) 0.61138(12) 0.81308(17) 0.0237(4) Uani 1 1 d . . .
H33 H 0.3991 0.6080 0.8883 0.028 Uiso 1 1 calc R . .
C18 C 0.48319(10) 0.55662(12) 0.25882(19) 0.0272(4) Uani 1 1 d . . .
H18 H 0.5298 0.5661 0.2729 0.033 Uiso 1 1 calc R . .
C37 C 0.41908(12) 0.36853(13) 0.4662(2) 0.0412(6) Uani 1 1 d . . .
H37 H 0.4024 0.4213 0.4519 0.049 Uiso 1 1 calc R . .
C42 C 0.39776(10) 0.32520(14) 0.5636(2) 0.0367(6) Uani 1 1 d . . .
H42 H 0.3664 0.3479 0.6167 0.044 Uiso 1 1 calc R . .
C41 C 0.42185(11) 0.24922(15) 0.5841(2) 0.0363(5) Uani 1 1 d . . .
H41 H 0.4074 0.2193 0.6519 0.044 Uiso 1 1 calc R . .
C38 C 0.46409(13) 0.33628(14) 0.3900(2) 0.0412(6) Uani 1 1 d . . .
H38 H 0.4793 0.3670 0.3236 0.049 Uiso 1 1 calc R . .
C40 C 0.46683(11) 0.21615(13) 0.5069(2) 0.0391(6) Uani 1 1 d . . .
H40 H 0.4836 0.1635 0.5213 0.047 Uiso 1 1 calc R . .
C39 C 0.48762(12) 0.25958(14) 0.4086(2) 0.0396(6) Uani 1 1 d . . .
H39 H 0.5180 0.2366 0.3540 0.048 Uiso 1 1 calc R . .
C36 C 0.29858(8) 0.62374(11) 0.59670(15) 0.0163(4) Uani 1 1 d . . .
H43 H 0.0654(8) 0.4514(10) 0.2183(15) 0.006(4) Uiso 1 1 d . . .

loop_
_atom_site_aniso_label
_atom_site_aniso_U_11
_atom_site_aniso_U_22
_atom_site_aniso_U_33
_atom_site_aniso_U_23
_atom_site_aniso_U_13
_atom_site_aniso_U_12
Zn1 0.01660(11) 0.01423(11) 0.01169(11) -0.00093(8) -0.00149(8) 0.00056(8)
O1 0.0206(7) 0.0162(6) 0.0182(6) 0.0009(5) -0.0050(5) 0.0002(5)
N3 0.0172(8) 0.0148(7) 0.0125(7) -0.0009(6) -0.0024(6) -0.0005(6)
N4 0.0171(8) 0.0133(7) 0.0142(7) -0.0005(6) -0.0008(6) -0.0002(6)
O2 0.0203(6) 0.0178(6) 0.0138(6) -0.0001(5) -0.0017(5) -0.0001(5)
N1 0.0165(8) 0.0154(7) 0.0126(7) -0.0010(6) -0.0023(6) -0.0008(6)
C12 0.0260(10) 0.0129(9) 0.0127(8) -0.0008(7) -0.0015(7) 0.0010(7)
C24 0.0171(9) 0.0138(8) 0.0156(9) 0.0000(7) 0.0041(7) 0.0012(7)
C16 0.0254(10) 0.0242(10) 0.0187(9) -0.0047(8) 0.0021(8) 0.0007(8)
C13 0.0256(10) 0.0168(9) 0.0128(8) -0.0007(7) 0.0010(7) 0.0002(7)
N6 0.0169(8) 0.0165(7) 0.0131(7) 0.0001(6) -0.0018(6) 0.0002(6)
C14 0.0233(9) 0.0116(8) 0.0146(8) -0.0010(7) 0.0011(7) 0.0014(7)
N2 0.0178(8) 0.0134(7) 0.0128(7) -0.0015(6) -0.0019(6) -0.0003(6)
C17 0.0253(11) 0.0316(11) 0.0299(11) -0.0050(9) 0.0077(9) 0.0023(9)
C11 0.0288(11) 0.0298(11) 0.0150(9) 0.0001(8) -0.0044(8) -0.0036(8)
N5 0.0176(8) 0.0160(7) 0.0117(7) -0.0016(6) -0.0023(6) -0.0010(6)
C15 0.0220(9) 0.0126(9) 0.0152(9) 0.0039(7) 0.0012(7) 0.0011(7)
N7 0.0219(8) 0.0177(8) 0.0170(8) -0.0018(6) 0.0001(6) -0.0023(6)
C3 0.0191(9) 0.0163(9) 0.0173(9) 0.0001(7) 0.0017(7) 0.0017(7)
C23 0.0192(9) 0.0129(9) 0.0185(9) -0.0014(7) 0.0036(7) -0.0002(7)
C22 0.0162(9) 0.0146(8) 0.0154(9) -0.0040(7) 0.0052(7) -0.0011(7)
C2 0.0170(9) 0.0155(9) 0.0173(9) 0.0043(7) 0.0012(7) 0.0006(7)
C25 0.0171(9) 0.0163(9) 0.0159(9) 0.0029(7) 0.0032(7) -0.0013(7)
C30 0.0199(9) 0.0148(9) 0.0177(9) 0.0028(7) 0.0033(7) 0.0002(7)
C29 0.0237(10) 0.0242(10) 0.0154(9) 0.0002(7) 0.0025(8) -0.0035(8)
C5 0.0168(9) 0.0176(9) 0.0140(9) -0.0025(7) 0.0032(7) -0.0013(7)
C4 0.0205(9) 0.0125(8) 0.0143(8) 0.0024(7) 0.0022(7) -0.0002(7)
C6 0.0202(9) 0.0162(9) 0.0166(9) -0.0020(7) 0.0026(7) -0.0002(7)
C32 0.0203(10) 0.0251(10) 0.0184(9) 0.0025(8) -0.0014(8) 0.0024(8)
C26 0.0214(9) 0.0157(9) 0.0180(9) 0.0006(7) 0.0035(7) 0.0005(7)
C34 0.0233(10) 0.0293(11) 0.0172(10) -0.0071(8) -0.0018(8) -0.0061(8)
C31 0.0150(9) 0.0196(9) 0.0153(9) 0.0001(7) 0.0013(7) 0.0001(7)
C21 0.0227(10) 0.0176(9) 0.0203(10) -0.0043(7) -0.0007(8) -0.0031(7)
C1 0.0199(10) 0.0230(10) 0.0237(10) -0.0012(8) -0.0041(8) 0.0020(8)
C27 0.0239(10) 0.0184(9) 0.0219(10) 0.0068(8) 0.0046(8) 0.0039(7)
C10 0.0240(10) 0.0190(9) 0.0200(10) -0.0004(7) 0.0018(8) 0.0026(7)
C20 0.0235(10) 0.0205(9) 0.0162(9) -0.0011(7) 0.0014(7) 0.0010(7)
C8 0.0275(11) 0.0273(11) 0.0181(10) -0.0109(8) 0.0030(8) -0.0048(8)
C7 0.0233(10) 0.0277(11) 0.0159(9) -0.0012(8) 0.0001(8) -0.0013(8)
B1 0.0183(10) 0.0137(10) 0.0148(10) -0.0017(8) -0.0015(8) -0.0008(8)
C28 0.0208(10) 0.0270(10) 0.0161(9) 0.0075(8) 0.0003(7) 0.0003(8)
C9 0.0304(11) 0.0172(9) 0.0265(11) -0.0068(8) 0.0066(9) 0.0002(8)
C19 0.0250(10) 0.0253(10) 0.0228(10) -0.0034(8) -0.0009(8) -0.0038(8)
C35 0.0384(12) 0.0168(10) 0.0251(11) -0.0028(8) -0.0002(9) -0.0029(8)
C33 0.0208(10) 0.0341(11) 0.0157(9) -0.0031(8) -0.0043(8) -0.0007(8)
C18 0.0195(10) 0.0290(11) 0.0328(12) -0.0003(9) 0.0005(9) -0.0012(8)
C37 0.0437(14) 0.0232(11) 0.0545(16) -0.0047(11) -0.0272(12) 0.0001(10)
C42 0.0225(11) 0.0505(15) 0.0366(13) -0.0232(11) -0.0054(9) -0.0002(10)
C41 0.0285(12) 0.0569(15) 0.0230(11) 0.0126(10) -0.0032(9) -0.0077(11)
C38 0.0599(16) 0.0417(14) 0.0213(11) 0.0086(10) -0.0062(11) -0.0220(12)
C40 0.0283(12) 0.0285(12) 0.0602(17) 0.0117(11) -0.0010(11) 0.0059(9)
C39 0.0383(13) 0.0431(14) 0.0385(14) -0.0128(11) 0.0149(11) -0.0067(11)
C36 0.0149(9) 0.0203(9) 0.0139(9) -0.0034(7) 0.0025(7) -0.0007(7)

loop_
_atom_type_symbol
_atom_type_description
_atom_type_scat_dispersion_real
_atom_type_scat_dispersion_imag
_atom_type_scat_source
C C 0.0033 0.0016 'International Tables Vol C Tables 4.2.6.8 and 6.1.1.4'
H H 0.0000 0.0000 'International Tables Vol C Tables 4.2.6.8 and 6.1.1.4'
B B 0.0013 0.0007 'International Tables Vol C Tables 4.2.6.8 and 6.1.1.4'
N N 0.0061 0.0033 'International Tables Vol C Tables 4.2.6.8 and 6.1.1.4'
O O 0.0106 0.0060 'International Tables Vol C Tables 4.2.6.8 and 6.1.1.4'
Zn Zn 0.2839 1.4301 'International Tables Vol C Tables 4.2.6.8 and 6.1.1.4'

loop_
_geom_angle_atom_site_label_1
_geom_angle_atom_site_label_2
_geom_angle_atom_site_label_3
_geom_angle
_geom_angle_site_symmetry_1
_geom_angle_site_symmetry_3
_geom_angle_publ_flag
O1 Zn1 N2 135.89(6) . . ?
O1 Zn1 N4 127.62(6) . . ?
N2 Zn1 N4 96.12(6) . . ?
O1 Zn1 N6 98.25(5) . . ?
N2 Zn1 N6 84.97(5) . . ?
N4 Zn1 N6 90.82(5) . . ?
O1 Zn1 O2 79.23(5) . . ?
N2 Zn1 O2 88.21(5) . . ?
N4 Zn1 O2 100.68(5) . . ?
N6 Zn1 O2 167.20(5) . . ?
C31 O1 Zn1 116.19(11) . . ?
C12 N3 N4 109.68(14) . . ?
C12 N3 B1 128.62(15) . . ?
N4 N3 B1 120.98(14) . . ?
C14 N4 N3 106.48(14) . . ?
C14 N4 Zn1 140.51(12) . . ?
N3 N4 Zn1 112.89(11) . . ?
C36 O2 Zn1 106.66(11) . . ?
C2 N1 N2 109.98(14) . . ?
C2 N1 B1 129.53(15) . . ?
N2 N1 B1 120.49(14) . . ?
N3 C12 C13 107.96(16) . . ?
N3 C12 C11 123.22(17) . . ?
C13 C12 C11 128.81(17) . . ?
N6 C24 C23 109.95(15) . . ?
N6 C24 C25 122.73(15) . . ?
C23 C24 C25 127.31(16) . . ?
C17 C16 C15 120.24(18) . . ?
C12 C13 C14 106.33(16) . . ?
C24 N6 N5 106.07(13) . . ?
C24 N6 Zn1 142.02(12) . . ?
N5 N6 Zn1 110.45(10) . . ?
N4 C14 C13 109.55(16) . . ?
N4 C14 C15 123.97(16) . . ?
C13 C14 C15 126.47(16) . . ?
C4 N2 N1 106.28(14) . . ?
C4 N2 Zn1 139.22(12) . . ?
N1 N2 Zn1 114.42(10) . . ?
C16 C17 C18 120.74(19) . . ?
C22 N5 N6 110.18(14) . . ?
C22 N5 B1 129.01(15) . . ?
N6 N5 B1 120.74(14) . . ?
C20 C15 C16 118.49(17) . . ?
C20 C15 C14 122.41(16) . . ?
C16 C15 C14 119.05(16) . . ?
C36 N7 C34 121.72(16) . . ?
C36 N7 C35 117.94(15) . . ?
C34 N7 C35 120.23(15) . . ?
C2 C3 C4 105.81(16) . . ?
C22 C23 C24 106.25(15) . . ?
N5 C22 C23 107.54(15) . . ?
N5 C22 C21 123.06(16) . . ?
C23 C22 C21 129.38(16) . . ?
N1 C2 C3 107.80(15) . . ?
N1 C2 C1 123.03(16) . . ?
C3 C2 C1 129.17(16) . . ?
C30 C25 C26 118.48(16) . . ?
C30 C25 C24 121.75(16) . . ?
C26 C25 C24 119.76(16) . . ?
C29 C30 C25 120.39(16) . . ?
C28 C29 C30 120.52(17) . . ?
C6 C5 C10 118.80(16) . . ?
C6 C5 C4 121.59(16) . . ?
C10 C5 C4 119.59(16) . . ?
N2 C4 C3 110.13(15) . . ?
N2 C4 C5 122.15(15) . . ?
C3 C4 C5 127.72(16) . . ?
C7 C6 C5 120.49(17) . . ?
C31 C32 C33 120.06(18) . . ?
C27 C26 C25 120.81(17) . . ?
C33 C34 N7 120.31(17) . . ?
O1 C31 C32 126.01(17) . . ?
O1 C31 C36 115.60(15) . . ?
C32 C31 C36 118.35(16) . . ?
C26 C27 C28 119.93(17) . . ?
C9 C10 C5 120.43(18) . . ?
C19 C20 C15 120.83(17) . . ?
C9 C8 C7 119.91(17) . . ?
C8 C7 C6 120.17(18) . . ?
N5 B1 N1 109.28(15) . . ?
N5 B1 N3 109.03(14) . . ?
N1 B1 N3 110.07(14) . . ?
C29 C28 C27 119.80(18) . . ?
C8 C9 C10 120.19(17) . . ?
C20 C19 C18 120.20(18) . . ?
C34 C33 C32 120.60(17) . . ?
C17 C18 C19 119.50(18) . . ?
C38 C37 C42 120.3(2) . . ?
C41 C42 C37 119.8(2) . . ?
C42 C41 C40 120.2(2) . . ?
C37 C38 C39 120.3(2) . . ?
C41 C40 C39 119.8(2) . . ?
C38 C39 C40 119.6(2) . . ?
O2 C36 N7 121.11(16) . . ?
O2 C36 C31 120.11(15) . . ?
N7 C36 C31 118.78(15) . . ?

loop_
_geom_bond_atom_site_label_1
_geom_bond_atom_site_label_2
_geom_bond_distance
_geom_bond_site_symmetry_2
_geom_bond_publ_flag
Zn1 O1 1.9350(12) . ?
Zn1 N2 2.0638(14) . ?
Zn1 N4 2.0642(15) . ?
Zn1 N6 2.1996(14) . ?
Zn1 O2 2.2088(12) . ?
O1 C31 1.301(2) . ?
N3 C12 1.358(2) . ?
N3 N4 1.377(2) . ?
N3 B1 1.555(2) . ?
N4 C14 1.351(2) . ?
O2 C36 1.259(2) . ?
N1 C2 1.354(2) . ?
N1 N2 1.3688(19) . ?
N1 B1 1.540(2) . ?
C12 C13 1.373(3) . ?
C12 C11 1.494(3) . ?
C24 N6 1.341(2) . ?
C24 C23 1.403(2) . ?
C24 C25 1.474(2) . ?
C16 C17 1.379(3) . ?
C16 C15 1.400(2) . ?
C13 C14 1.398(2) . ?
N6 N5 1.3811(19) . ?
C14 C15 1.468(3) . ?
N2 C4 1.345(2) . ?
C17 C18 1.380(3) . ?
N5 C22 1.357(2) . ?
N5 B1 1.534(2) . ?
C15 C20 1.391(2) . ?
N7 C36 1.362(2) . ?
N7 C34 1.376(2) . ?
N7 C35 1.470(2) . ?
C3 C2 1.378(2) . ?
C3 C4 1.391(2) . ?
C23 C22 1.373(2) . ?
C22 C21 1.491(2) . ?
C2 C1 1.490(2) . ?
C25 C30 1.395(2) . ?
C25 C26 1.400(2) . ?
C30 C29 1.386(2) . ?
C29 C28 1.383(3) . ?
C5 C6 1.391(2) . ?
C5 C10 1.397(2) . ?
C5 C4 1.474(2) . ?
C6 C7 1.387(2) . ?
C32 C31 1.373(2) . ?
C32 C33 1.415(3) . ?
C26 C27 1.385(3) . ?
C34 C33 1.350(3) . ?
C31 C36 1.455(2) . ?
C27 C28 1.386(3) . ?
C10 C9 1.388(3) . ?
C20 C19 1.380(3) . ?
C8 C9 1.379(3) . ?
C8 C7 1.386(3) . ?
C19 C18 1.384(3) . ?
C37 C38 1.362(3) . ?
C37 C42 1.372(3) . ?
C42 C41 1.369(3) . ?
C41 C40 1.374(3) . ?
C38 C39 1.373(3) . ?
C40 C39 1.377(3) . ?
